data_2004065
loop_
_publ_author_name
'Baughman, R. G.'
'Sands, R. D.'

_publ_section_title
;
 Methyl 1-Hydroxy-2,4,6-trimethoxycarbonyl-3-oxo-1-cyclohexaneacetate
;
_journal_issue 10
_journal_name_full 'Acta Crystallographica Section C'
_journal_page_first 2068
_journal_page_last 2071
_journal_paper_doi 10.1107/S0108270195003532
_journal_volume 51
_journal_year 1995
_chemical_formula_moiety 'C15 H20 O10'
_chemical_formula_sum 'C15 H20 O10'
_chemical_formula_weight 360.31
_space_group_IT_number 14
_symmetry_cell_setting monoclinic
_symmetry_space_group_name_Hall '-P 2ybc'
_symmetry_space_group_name_H-M 'P 1 21/c 1'
_atom_type_scat_source 'SHELXL93 (Sheldrick, 1993)'
_cell_angle_alpha 90
_cell_angle_beta 92.10(4)
_cell_angle_gamma 90
_cell_formula_units_Z 4
_cell_length_a 5.564(2)
_cell_length_b 17.816(11)
_cell_length_c 17.028(9)
_cell_measurement_reflns_used 21
_cell_measurement_temperature 288
_cell_measurement_theta_max 7.8
_cell_measurement_theta_min 3.8
_cell_volume 1686.8(15)
_diffrn_measurement_device 'Siemens P3'
_diffrn_measurement_method \q/2\q
_diffrn_radiation_type MoK\a
_diffrn_radiation_wavelength 0.71073
_diffrn_reflns_av_R_equivalents 0.055
_diffrn_reflns_limit_h_max 6
_diffrn_reflns_limit_h_min 0
_diffrn_reflns_limit_k_max 19
_diffrn_reflns_limit_k_min 0
_diffrn_reflns_limit_l_max 18
_diffrn_reflns_limit_l_min -18
_diffrn_reflns_number 2498
_diffrn_reflns_theta_max 25
_diffrn_standards_decay_% 0.5
_diffrn_standards_interval_count 50
_diffrn_standards_number 1
_exptl_absorpt_coefficient_mu 0.121
_exptl_absorpt_correction_type none
_exptl_crystal_colour colorless
_exptl_crystal_density_diffrn 1.419
_exptl_crystal_description prism
_exptl_crystal_size_max 0.46
_exptl_crystal_size_mid 0.20
_exptl_crystal_size_min 0.050
_refine_diff_density_max 0.240
_refine_diff_density_min -0.225
_refine_ls_extinction_method none
_refine_ls_goodness_of_fit_obs 1.027
_refine_ls_hydrogen_treatment 'H atoms refined as riding model'
_refine_ls_number_parameters 226
_refine_ls_number_reflns 1059
_refine_ls_R_factor_obs 0.071
_refine_ls_shift/esd_max 0.000
_refine_ls_structure_factor_coef Fsqd
_refine_ls_weighting_scheme
;
w = 1/[\s^2^(F~o~^2^) + (0.0604P)^2^ + 0.12P]
where P = [max(F~o~^2^,0) + 2F~o~^2^]/3
;
_refine_ls_wR_factor_obs 0.127
_reflns_number_observed 1059
_reflns_number_total 2206
_reflns_observed_criterion I>=2\s(I)
_cod_data_source_file sz1017.cif
_cod_data_source_block sz1017a
_cod_original_cell_volume 1687(2)
_cod_original_sg_symbol_H-M 'P 21/c'
_cod_database_code 2004065

loop_
_symmetry_equiv_pos_as_xyz
x,y,z
x,1/2-y,1/2+z
-x,-y,-z
-x,1/2+y,1/2-z

loop_
_atom_site_aniso_label
_atom_site_aniso_U_11
_atom_site_aniso_U_22
_atom_site_aniso_U_33
_atom_site_aniso_U_12
_atom_site_aniso_U_13
_atom_site_aniso_U_23
O(1) .037(3) .052(3) .061(4) .002(3) -.018(3) -.001(3)
O(2) .041(3) .038(3) .060(3) .008(3) -.009(3) -.001(3)
O(3) .023(3) .046(3) .039(3) -.008(2) .002(2) -.002(2)
O(4) .032(3) .067(4) .071(4) -.017(3) .004(3) -.018(3)
O(5) .051(3) .042(3) .059(3) -.002(3) .003(3) -.011(3)
O(6) .029(3) .068(4) .049(3) -.003(3) .010(3) .022(3)
O(7) .027(3) .065(3) .030(3) -.003(3) -.003(2) .016(2)
O(8) .064(4) .041(3) .056(3) .020(3) .003(3) .004(3)
O(9) .056(4) .099(5) .079(4) .008(4) -.017(3) -.049(4)
O(10) .037(3) .071(4) .064(4) .006(3) .000(3) -.027(3)
C(1) .026(4) .034(4) .034(4) -.001(4) -.003(3) .007(3)
C(2) .021(4) .034(4) .026(4) .000(3) -.004(3) .001(3)
C(3) .026(4) .037(4) .026(4) .002(4) -.007(3) .005(3)
C(4) .022(4) .042(5) .033(4) .005(4) -.002(3) .005(4)
C(5) .029(4) .040(4) .035(4) .000(4) .004(3) -.004(3)
C(6) .029(4) .048(4) .026(4) .003(4) .005(3) .001(3)
C(7) .043(5) .035(5) .031(4) -.004(4) .008(4) -.006(4)
C(8) .074(6) .029(4) .096(7) .012(5) .000(5) -.001(4)
C(9) .029(4) .033(4) .034(4) -.009(4) .000(3) .000(3)
C(10) .040(5) .049(5) .027(4) .003(5) -.010(4) .005(4)
C(11) .084(7) .039(5) .094(7) -.012(5) -.002(5) -.006(5)
C(12) .023(4) .038(4) .035(4) -.002(4) -.001(4) -.002(3)
C(13) .056(5) .085(6) .035(4) .015(5) -.006(4) .020(4)
C(14) .043(6) .047(5) .038(5) -.003(4) .009(4) -.003(4)
C(15) .056(6) .081(6) .083(6) .017(5) .016(5) -.038(5)

loop_
_atom_site_label
_atom_site_fract_x
_atom_site_fract_y
_atom_site_fract_z
_atom_site_U_iso_or_equiv
O(1) 1.2896(9) .1256(3) .4634(3) .050(1)
O(2) 1.0509(8) .0422(3) .4017(3) .046(1)
O(3) 1.1147(7) .2550(2) .3399(2) .036(1)
O(4) .6120(9) .0791(3) .2688(3) .056(2)
O(5) .9326(9) .0287(3) .2126(3) .051(1)
O(6) .8296(8) .3101(3) .1999(3) .049(1)
O(7) .4380(8) .2893(3) .2101(2) .041(1)
O(8) .6506(9) .3706(3) .3649(3) .054(2)
O(9) .7591(10) .3502(3) .5703(3) .078(2)
O(10) .3875(9) .3559(3) .5166(3) .058(2)
C(1) .8968(11) .1634(3) .4109(3) .032(2)
C(2) .9231(11) .2026(3) .3296(3) .027(2)
C(3) .6858(11) .2458(3) .3144(3) .030(2)
C(4) .6598(11) .3045(4) .3778(4) .032(2)
C(5) .6465(12) .2705(3) .4597(3) .034(2)
C(6) .8729(11) .2221(4) .4765(3) .035(2)
C(7) 1.1039(14) .1111(4) .4300(4) .036(2)
C(8) 1.2404(14) -.0126(4) .4070(5) .066(3)
C(9) .9848(12) .1484(3) .2635(4) .032(2)
C(10) .8165(14) .0827(4) .2509(4) .039(2)
C(11) .7970(15) -.0379(4) .1907(5) .072(3)
C(12) .6678(12) .2850(4) .2354(4) .032(2)
C(13) .3833(13) .3269(4) .1374(4) .059(2)
C(14) .6117(14) .3298(4) .5214(4) .043(2)
C(15) .3285(15) .4159(4) .5700(5) .073(3)
H(3A) 1.1899(7) .2585(2) .2974(2) .080
H(1A) .7522(11) .1341(3) .4083(3) .080
H(3B) .5548(11) .2111(3) .3173(3) .080
H(5A) .5095(12) .2378(3) .4596(3) .080
H(6A) .8610(11) .1973(4) .5263(3) .080
H(6B) 1.0128(11) .2535(4) .4790(3) .080
H(8A) 1.1833(14) -.0592(4) .3853(5) .080
H(8B) 1.3744(14) .0046(4) .3780(5) .080
H(8C) 1.2898(14) -.0197(4) .4611(5) .080
H(9A) 1.1436(12) .1292(3) .2743(4) .080
H(9B) .9885(12) .1762(3) .2153(4) .080
H(11A) .8984(15) -.0722(4) .1638(5) .080
H(11B) .7397(15) -.0614(4) .2372(5) .080
H(11C) .6629(15) -.0242(4) .1566(5) .080
H(13A) .2130(13) .3258(4) .1266(4) .080
H(13B) .4366(13) .3780(4) .1411(4) .080
H(13C) .4636(13) .3022(4) .0957(4) .080
H(15A) .1634(15) .4300(4) .5612(5) .080
H(15B) .3534(15) .3992(4) .6234(5) .080
H(15C) .4296(15) .4584(4) .5608(5) .080

loop_
_geom_angle_atom_site_label_1
_geom_angle_atom_site_label_2
_geom_angle_atom_site_label_3
_geom_angle
_geom_angle_publ_flag
C(7) O(2) C(8) 116.5(5) yes
C(10) O(5) C(11) 117.2(6) yes
C(12) O(7) C(13) 118.4(5) yes
C(14) O(10) C(15) 116.9(6) yes
C(7) C(1) C(6) 110.4(5) yes
C(7) C(1) C(2) 111.8(5) yes
C(6) C(1) C(2) 110.6(5) yes
O(3) C(2) C(9) 108.5(5) yes
O(3) C(2) C(3) 109.0(5) yes
C(9) C(2) C(3) 114.0(5) yes
O(3) C(2) C(1) 106.1(5) yes
C(9) C(2) C(1) 113.6(5) yes
C(3) C(2) C(1) 105.3(5) yes
C(4) C(3) C(12) 108.1(5) yes
C(4) C(3) C(2) 109.2(5) yes
C(12) C(3) C(2) 114.0(5) yes
O(8) C(4) C(3) 123.5(6) yes
O(8) C(4) C(5) 123.8(6) yes
C(3) C(4) C(5) 112.8(5) yes
C(14) C(5) C(4) 111.8(5) yes
C(14) C(5) C(6) 112.8(6) yes
C(4) C(5) C(6) 108.9(5) yes
C(1) C(6) C(5) 109.7(5) yes
O(1) C(7) O(2) 122.9(7) yes
O(1) C(7) C(1) 127.8(6) yes
O(2) C(7) C(1) 109.3(6) yes
C(10) C(9) C(2) 116.0(6) yes
O(4) C(10) O(5) 124.6(7) yes
O(4) C(10) C(9) 126.8(7) yes
O(5) C(10) C(9) 108.5(6) yes
O(6) C(12) O(7) 123.2(6) yes
O(6) C(12) C(3) 126.7(6) yes
O(7) C(12) C(3) 110.1(6) yes
O(9) C(14) O(10) 123.4(7) yes
O(9) C(14) C(5) 126.3(7) yes
O(10) C(14) C(5) 110.2(6) yes

loop_
_geom_bond_atom_site_label_1
_geom_bond_atom_site_label_2
_geom_bond_distance
_geom_bond_publ_flag
O(1) C(7) 1.189(8) yes
O(2) C(7) 1.347(7) yes
O(2) C(8) 1.437(7) yes
O(3) C(2) 1.423(6) yes
O(4) C(10) 1.190(8) yes
O(5) C(10) 1.342(8) yes
O(5) C(11) 1.448(7) yes
O(6) C(12) 1.190(7) yes
O(7) C(12) 1.336(7) yes
O(7) C(13) 1.432(7) yes
O(8) C(4) 1.198(7) yes
O(9) C(14) 1.203(8) yes
O(10) C(14) 1.331(8) yes
O(10) C(15) 1.449(8) yes
C(1) C(7) 1.507(9) yes
C(1) C(6) 1.538(8) yes
C(1) C(2) 1.564(8) yes
C(2) C(9) 1.531(8) yes
C(2) C(3) 1.543(8) yes
C(3) C(4) 1.513(8) yes
C(3) C(12) 1.516(8) yes
C(4) C(5) 1.525(8) yes
C(5) C(14) 1.508(9) yes
C(5) C(6) 1.545(8) yes
C(9) C(10) 1.508(9) yes

loop_
_geom_torsion_atom_site_label_1
_geom_torsion_atom_site_label_2
_geom_torsion_atom_site_label_3
_geom_torsion_atom_site_label_4
_geom_torsion
_geom_torsion_publ_flag
O(1) C(7) C(1) C(2) 89.4(9) yes
O(1) C(7) C(1) C(6) -34.3(10) yes
O(3) C(2) C(3) C(4) -51.3(6) yes
O(3) C(2) C(1) C(6) 52.3(6) yes
O(4) C(10) C(9) C(2) 23.6(11) yes
O(6) C(12) C(3) C(4) 90.8(9) yes
O(8) C(4) C(5) C(6) -123.3(7) yes
O(8) C(4) C(3) C(2) 118.1(7) yes
O(9) C(14) C(5) C(4) -108.5(8) yes
C(10) C(9) C(2) C(3) -65.7(7) yes
